data_8106070
loop_
_publ_author_name
'Feng, Sisi'
'Ma, Haixia'
'Zhu, Miaoli'

_publ_section_title
;
 Crystal structure of catena-poly[diaqua-(\m2-tartrato-\k4
 O,O&#x2032;:O&#x2032;&#x2032;,O&#x2032;&#x2032;&#x2032;)cobalt(II)],
 C4H8CoO8
;
_journal_issue 1
_journal_name_full 'Zeitschrift f\"ur Kristallographie - New Crystal Structures'
_journal_page_first 125
_journal_page_last 126
_journal_paper_doi 10.1515/ncrs-2017-0214
_journal_volume 233
_journal_year 2018
_chemical_formula_sum 'C4 H8 Co O8'
_chemical_formula_weight 243.03
_space_group_crystal_system monoclinic
_space_group_IT_number 14
_space_group_name_Hall '-P 2ybc'
_space_group_name_H-M_alt 'P 1 21/c 1'
_atom_sites_solution_hydrogens difmap
_cell_angle_alpha 90
_cell_angle_beta 98.8320(10)
_cell_angle_gamma 90
_cell_formula_units_Z 4
_cell_length_a 5.7952(3)
_cell_length_b 13.0110(7)
_cell_length_c 10.2682(6)
_cell_measurement_reflns_used 6449
_cell_measurement_temperature 301(2)
_cell_measurement_theta_max 28.28
_cell_measurement_theta_min 3.13
_cell_volume 765.06(7)
_computing_cell_refinement 'Bruker SMART'
_computing_data_collection 'Bruker SMART'
_computing_data_reduction 'Bruker SAINT'
_computing_molecular_graphics 'Bruker SHELXTL'
_computing_publication_material 'Bruker SHELXTL'
_computing_structure_refinement 'SHELXL-2014/7 (Sheldrick, 2014)'
_computing_structure_solution 'SHELXS-97 (Sheldrick, 2008)'
_diffrn_ambient_temperature 301(2)
_diffrn_measured_fraction_theta_full 0.996
_diffrn_measured_fraction_theta_max 0.997
_diffrn_measurement_device_type 'CCD area detector'
_diffrn_measurement_method 'phi and omega scans'
_diffrn_radiation_monochromator graphite
_diffrn_radiation_source 'fine-focus sealed tube'
_diffrn_radiation_type MoK\a
_diffrn_radiation_wavelength 0.71073
_diffrn_reflns_av_R_equivalents 0.0227
_diffrn_reflns_av_unetI/netI 0.0190
_diffrn_reflns_Laue_measured_fraction_full 0.996
_diffrn_reflns_Laue_measured_fraction_max 0.997
_diffrn_reflns_limit_h_max 7
_diffrn_reflns_limit_h_min -7
_diffrn_reflns_limit_k_max 16
_diffrn_reflns_limit_k_min -13
_diffrn_reflns_limit_l_max 13
_diffrn_reflns_limit_l_min -13
_diffrn_reflns_number 7058
_diffrn_reflns_point_group_measured_fraction_full 0.996
_diffrn_reflns_point_group_measured_fraction_max 0.997
_diffrn_reflns_theta_full 25.242
_diffrn_reflns_theta_max 27.499
_diffrn_reflns_theta_min 3.131
_exptl_absorpt_coefficient_mu 2.259
_exptl_absorpt_correction_T_max 0.636
_exptl_absorpt_correction_T_min 0.587
_exptl_absorpt_correction_type multi-scan
_exptl_absorpt_process_details sadabs
_exptl_crystal_colour violet
_exptl_crystal_density_diffrn 2.110
_exptl_crystal_description block
_exptl_crystal_F_000 492
_exptl_crystal_size_max 0.30
_exptl_crystal_size_mid 0.20
_exptl_crystal_size_min 0.20
_refine_diff_density_max 0.519
_refine_diff_density_min -0.340
_refine_diff_density_rms 0.089
_refine_ls_extinction_coef 0.0398(15)
_refine_ls_extinction_expression Fc^*^=kFc[1+0.001xFc^2^\l^3^/sin(2\q)]^-1/4^
_refine_ls_extinction_method 'SHELXL-2014/7 (Sheldrick 2014'
_refine_ls_goodness_of_fit_ref 1.021
_refine_ls_hydrogen_treatment refall
_refine_ls_matrix_type full
_refine_ls_number_parameters 151
_refine_ls_number_reflns 1764
_refine_ls_number_restraints 0
_refine_ls_restrained_S_all 1.021
_refine_ls_R_factor_all 0.0212
_refine_ls_R_factor_gt 0.0207
_refine_ls_shift/su_max 0.000
_refine_ls_shift/su_mean 0.000
_refine_ls_structure_factor_coef Fsqd
_refine_ls_weighting_details 'w=1/[\s^2^(Fo^2^)+(0.0200P)^2^+0.7000P] where P=(Fo^2^+2Fc^2^)/3'
_refine_ls_weighting_scheme calc
_refine_ls_wR_factor_gt 0.0496
_refine_ls_wR_factor_ref 0.0499
_reflns_Friedel_coverage 0.000
_reflns_Friedel_fraction_full .
_reflns_Friedel_fraction_max .
_reflns_number_gt 1708
_reflns_number_total 1764
_reflns_threshold_expression 'I > 2\s(I)'
_cod_data_source_file suppl_ncrs-2017-0214_suppl.cif
_cod_data_source_block Complex1
_cod_original_sg_symbol_H-M 'P 21/c'
_cod_database_code 8106070
_shelx_space_group_comment
;
The symmetry employed for this shelxl refinement is uniquely defined
by the following loop, which should always be used as a source of
symmetry information in preference to the above space-group names.
They are only intended as comments.
;

loop_
_space_group_symop_operation_xyz
'x, y, z'
'-x, y+1/2, -z+1/2'
'-x, -y, -z'
'x, -y-1/2, z-1/2'

loop_
_atom_site_label
_atom_site_type_symbol
_atom_site_fract_x
_atom_site_fract_y
_atom_site_fract_z
_atom_site_U_iso_or_equiv
_atom_site_adp_type
_atom_site_occupancy
_atom_site_site_symmetry_order
_atom_site_calc_flag
_atom_site_refinement_flags_posn
_atom_site_refinement_flags_adp
_atom_site_refinement_flags_occupancy
_atom_site_disorder_assembly
_atom_site_disorder_group
Co1 Co 0.16895(3) 0.41271(2) 0.71120(2) 0.01285(9) Uani 1 1 d . . . . .
C1 C 0.5423(2) 0.38251(11) 0.93314(14) 0.0136(3) Uani 1 1 d . . . . .
C2 C 0.3294(2) 0.35752(11) 0.99918(13) 0.0122(3) Uani 1 1 d . . . . .
H2 H 0.325(3) 0.4105(14) 1.063(2) 0.017(5) Uiso 1 1 d . . . . .
C3 C 0.3637(2) 0.24470(10) 0.57264(13) 0.0125(3) Uani 1 1 d . . . . .
H3 H 0.511(3) 0.2443(14) 0.6191(18) 0.016(4) Uiso 1 1 d . . . . .
C4 C 0.3509(2) 0.33943(11) 0.48294(13) 0.0141(3) Uani 1 1 d . . . . .
O1 O 0.50824(18) 0.40583(9) 0.81246(11) 0.0191(2) Uani 1 1 d . . . . .
O2 O 0.73633(18) 0.38243(10) 1.00502(11) 0.0211(2) Uani 1 1 d . . . . .
O3 O 0.12522(18) 0.35939(9) 0.90261(10) 0.0164(2) Uani 1 1 d . . . . .
H3A H 0.019(4) 0.3680(19) 0.937(2) 0.038(6) Uiso 1 1 d . . . . .
O4 O 0.19539(19) 0.25550(8) 0.66020(10) 0.0167(2) Uani 1 1 d . . . . .
H4 H 0.246(4) 0.2275(17) 0.724(2) 0.028(6) Uiso 1 1 d . . . . .
O5 O 0.2717(2) 0.42064(8) 0.52643(11) 0.0182(2) Uani 1 1 d . . . . .
O6 O 0.4294(2) 0.33164(9) 0.37686(10) 0.0216(2) Uani 1 1 d . . . . .
O7 O 0.1916(2) 0.57357(9) 0.72712(13) 0.0244(3) Uani 1 1 d . . . . .
H7A H 0.201(5) 0.5928(19) 0.801(3) 0.042(7) Uiso 1 1 d . . . . .
H7B H 0.286(5) 0.600(2) 0.685(3) 0.048(8) Uiso 1 1 d . . . . .
O8 O -0.1760(2) 0.42309(9) 0.64623(12) 0.0212(2) Uani 1 1 d . . . . .
H8A H -0.211(4) 0.476(2) 0.595(3) 0.039(6) Uiso 1 1 d . . . . .
H8B H -0.258(5) 0.4218(19) 0.701(3) 0.043(7) Uiso 1 1 d . . . . .

loop_
_atom_site_aniso_label
_atom_site_aniso_U_11
_atom_site_aniso_U_22
_atom_site_aniso_U_33
_atom_site_aniso_U_23
_atom_site_aniso_U_13
_atom_site_aniso_U_12
Co1 0.01266(12) 0.01537(12) 0.01083(12) 0.00030(6) 0.00279(7) 0.00113(6)
C1 0.0135(6) 0.0135(6) 0.0145(6) -0.0003(5) 0.0045(5) -0.0007(5)
C2 0.0118(6) 0.0147(6) 0.0105(6) 0.0003(5) 0.0029(5) -0.0003(5)
C3 0.0132(6) 0.0147(6) 0.0099(6) -0.0014(5) 0.0028(5) 0.0003(5)
C4 0.0149(6) 0.0163(6) 0.0113(6) -0.0008(5) 0.0023(5) -0.0038(5)
O1 0.0145(5) 0.0299(6) 0.0136(5) 0.0055(4) 0.0045(4) -0.0024(4)
O2 0.0121(5) 0.0351(6) 0.0159(5) 0.0015(4) 0.0019(4) -0.0025(4)
O3 0.0097(5) 0.0270(6) 0.0131(5) 0.0044(4) 0.0036(4) 0.0019(4)
O4 0.0238(5) 0.0170(5) 0.0111(5) 0.0013(4) 0.0088(4) 0.0029(4)
O5 0.0267(6) 0.0153(5) 0.0139(5) 0.0024(4) 0.0072(4) 0.0030(4)
O6 0.0300(6) 0.0230(6) 0.0144(5) -0.0033(4) 0.0112(4) -0.0073(4)
O7 0.0311(7) 0.0209(6) 0.0219(6) -0.0041(5) 0.0059(5) -0.0046(5)
O8 0.0141(5) 0.0283(6) 0.0218(6) 0.0101(5) 0.0048(4) 0.0026(4)

loop_
_atom_type_symbol
_atom_type_description
_atom_type_scat_dispersion_real
_atom_type_scat_dispersion_imag
_atom_type_scat_source
C C 0.0033 0.0016 'International Tables Vol C Tables 4.2.6.8 and 6.1.1.4'
H H 0.0000 0.0000 'International Tables Vol C Tables 4.2.6.8 and 6.1.1.4'
O O 0.0106 0.0060 'International Tables Vol C Tables 4.2.6.8 and 6.1.1.4'
Co Co 0.3494 0.9721 'International Tables Vol C Tables 4.2.6.8 and 6.1.1.4'

loop_
_geom_angle_atom_site_label_1
_geom_angle_atom_site_label_2
_geom_angle_atom_site_label_3
_geom_angle
_geom_angle_site_symmetry_1
_geom_angle_site_symmetry_3
O8 Co1 O5 95.93(5) . .
O8 Co1 O1 169.47(5) . .
O5 Co1 O1 94.42(4) . .
O8 Co1 O7 90.34(5) . .
O5 Co1 O7 89.90(5) . .
O1 Co1 O7 87.77(5) . .
O8 Co1 O4 95.08(5) . .
O5 Co1 O4 77.34(4) . .
O1 Co1 O4 89.05(4) . .
O7 Co1 O4 166.57(5) . .
O8 Co1 O3 94.28(4) . .
O5 Co1 O3 161.47(4) . .
O1 Co1 O3 76.27(4) . .
O7 Co1 O3 105.47(5) . .
O4 Co1 O3 86.41(4) . .
O2 C1 O1 124.94(13) . .
O2 C1 C2 116.90(12) . .
O1 C1 C2 118.09(12) . .
O3 C2 C3 112.97(11) . 4_566
O3 C2 C1 109.16(11) . .
C3 C2 C1 110.57(11) 4_566 .
O3 C2 H2 111.0(12) . .
C3 C2 H2 107.8(11) 4_566 .
C1 C2 H2 105.0(12) . .
O4 C3 C2 110.28(11) . 4_565
O4 C3 C4 108.89(11) . .
C2 C3 C4 114.37(11) 4_565 .
O4 C3 H3 110.2(12) . .
C2 C3 H3 107.1(12) 4_565 .
C4 C3 H3 105.9(12) . .
O6 C4 O5 125.37(13) . .
O6 C4 C3 117.96(13) . .
O5 C4 C3 116.57(12) . .
C1 O1 Co1 119.65(9) . .
C2 O3 Co1 116.32(8) . .
C2 O3 H3A 108.7(19) . .
Co1 O3 H3A 126.8(19) . .
C3 O4 Co1 109.37(8) . .
C3 O4 H4 106.2(17) . .
Co1 O4 H4 106.4(17) . .
C4 O5 Co1 116.94(9) . .
Co1 O7 H7A 112.5(18) . .
Co1 O7 H7B 114.1(18) . .
H7A O7 H7B 115(3) . .
Co1 O8 H8A 112.3(16) . .
Co1 O8 H8B 116.0(19) . .
H8A O8 H8B 110(2) . .

loop_
_geom_bond_atom_site_label_1
_geom_bond_atom_site_label_2
_geom_bond_distance
_geom_bond_site_symmetry_2
Co1 O8 2.0125(11) .
Co1 O5 2.0765(11) .
Co1 O1 2.0802(11) .
Co1 O7 2.1019(12) .
Co1 O4 2.1227(11) .
Co1 O3 2.1357(10) .
C1 O2 1.2466(18) .
C1 O1 1.2615(18) .
C1 C2 1.5312(18) .
C2 O3 1.4226(16) .
C2 C3 1.5268(18) 4_566
C2 H2 0.954(19) .
C3 O4 1.4312(16) .
C3 C2 1.5268(18) 4_565
C3 C4 1.5337(19) .
C3 H3 0.913(19) .
C4 O6 1.2471(17) .
C4 O5 1.2608(18) .
O3 H3A 0.76(3) .
O4 H4 0.76(2) .
O7 H7A 0.79(3) .
O7 H7B 0.82(3) .
O8 H8A 0.87(3) .
O8 H8B 0.79(3) .

loop_
_geom_hbond_atom_site_label_D
_geom_hbond_atom_site_label_H
_geom_hbond_atom_site_label_A
_geom_hbond_distance_DH
_geom_hbond_distance_HA
_geom_hbond_distance_DA
_geom_hbond_angle_DHA
_geom_hbond_site_symmetry_A
O8 H8B O1 0.79(3) 1.91(3) 2.6965(16) 170(3) 1_455
O8 H8A O5 0.87(3) 1.84(3) 2.6987(16) 174(2) 3_566
O7 H7B O6 0.82(3) 2.06(3) 2.8648(17) 166(3) 3_666
O7 H7A O2 0.79(3) 1.99(3) 2.7775(17) 169(3) 3_667
O3 H3A O2 0.76(3) 1.89(3) 2.6462(15) 173(3) 1_455
O4 H4 O6 0.76(2) 1.92(2) 2.6734(16) 169(2) 4_566
